data_4134588
loop_
_publ_author_name
'Smith, Kendrick L.'
'Padgett, Cody L.'
'Mackay, William D.'
'Johnson, Jeffrey S.'

_publ_section_title
;
 Catalytic, Asymmetric Dearomative Synthesis of Complex Cyclohexanes via a
 Highly Regio- and Stereoselective Arene Cyclopropanation Using
 \a-Cyanodiazoacetates
;
_journal_name_full 'Journal of the American Chemical Society'
_journal_paper_doi 10.1021/jacs.9b13080
_journal_year 2020
_chemical_absolute_configuration ad
_chemical_formula_moiety 'C20 H35 N3 O7 Os1'
_chemical_formula_sum 'C20 H35 N3 O7 Os'
_chemical_formula_weight 619.71
_space_group_IT_number 4
_space_group_name_Hall 'P 2yb'
_space_group_name_H-M_alt 'P 1 21 1'
_symmetry_cell_setting monoclinic
_symmetry_space_group_name_H-M 'P 1 21 1'
_atom_sites_solution_hydrogens difmap
_atom_sites_solution_primary other
_audit_creation_date 2020-03-13
_audit_creation_method CRYSTALS_ver_14.61_build_6236
_cell_angle_alpha 90
_cell_angle_beta 103.2123(9)
_cell_angle_gamma 90
_cell_formula_units_Z 4
_cell_length_a 12.3859(2)
_cell_length_b 15.1577(3)
_cell_length_c 13.1632(2)
_cell_measurement_reflns_used 9890
_cell_measurement_temperature 150
_cell_measurement_theta_max 70
_cell_measurement_theta_min 3
_cell_volume 2405.87(7)
_computing_cell_refinement 'Apex2 (Bruker AXS, 2006)'
_computing_data_collection 'Apex2 (Bruker AXS, 2006)'
_computing_data_reduction 'USER DEFINED DATA REDUCTION'
_computing_molecular_graphics 'CAMERON (Watkin et al., 1996)'
_computing_publication_material 'CRYSTALS (Betteridge et al., 2003)'
_computing_structure_refinement 'CRYSTALS (Betteridge et al., 2003)'
_computing_structure_solution 'Superflip (Palatinus & Chapuis, 2007)'
_diffrn_ambient_temperature 150
_diffrn_measured_fraction_theta_full 0.996
_diffrn_measured_fraction_theta_max 0.996
_diffrn_measurement_device Area
_diffrn_measurement_device_type 'Bruker Kappa Apex2'
_diffrn_measurement_method '\f & \w scans'
_diffrn_radiation_monochromator graphite
_diffrn_radiation_type 'Cu K\a'
_diffrn_radiation_wavelength 1.54178
_diffrn_reflns_av_R_equivalents 0.062
_diffrn_reflns_limit_h_max 15
_diffrn_reflns_limit_h_min -15
_diffrn_reflns_limit_k_max 16
_diffrn_reflns_limit_k_min -18
_diffrn_reflns_limit_l_max 16
_diffrn_reflns_limit_l_min -15
_diffrn_reflns_number 50943
_diffrn_reflns_theta_full 70.165
_diffrn_reflns_theta_max 70.165
_diffrn_reflns_theta_min 3.449
_diffrn_standards_number 0
_exptl_absorpt_coefficient_mu 10.386
_exptl_absorpt_correction_T_max 0.35
_exptl_absorpt_correction_T_min 0.35
_exptl_absorpt_correction_type multi-scan
_exptl_absorpt_process_details 'SADABS (Siemens, 1996)'
_exptl_crystal_colour green
_exptl_crystal_density_diffrn 1.711
_exptl_crystal_density_method 'not measured'
_exptl_crystal_description 'block fragment'
_exptl_crystal_F_000 1232
_exptl_crystal_size_max 0.200
_exptl_crystal_size_mid 0.100
_exptl_crystal_size_min 0.100
_refine_diff_density_max 0.85
_refine_diff_density_min -1.02
_refine_ls_abs_structure_details 'Flack (1983), 4246 Friedel-pairs'
_refine_ls_abs_structure_Flack -0.018(9)
_refine_ls_extinction_method None
_refine_ls_goodness_of_fit_ref 1.0260
_refine_ls_hydrogen_treatment mixed
_refine_ls_matrix_type full
_refine_ls_number_parameters 568
_refine_ls_number_reflns 8958
_refine_ls_number_restraints 45
_refine_ls_R_factor_all 0.0329
_refine_ls_R_factor_gt 0.0313
_refine_ls_shift/su_max 0.0197017
_refine_ls_shift/su_mean 0.0005127
_refine_ls_structure_factor_coef Fsqd
_refine_ls_weighting_details
;
 Method= Modified Sheldrick 
 w=1/[\s^2^(F^2^) + ( 0.00P)^2^ +10.65P] 
 ,where P=(max(Fo^2^,0) + 2Fc^2^)/3 
;
_refine_ls_weighting_scheme calc
_refine_ls_wR_factor_all 0.0686
_refine_ls_wR_factor_gt 0.0678
_refine_ls_wR_factor_ref 0.0686
_reflns_limit_h_max 14
_reflns_limit_h_min -15
_reflns_limit_k_max 16
_reflns_limit_k_min -18
_reflns_limit_l_max 16
_reflns_limit_l_min 0
_reflns_number_gt 8620
_reflns_number_total 8993
_reflns_threshold_expression I>2.0\s(I)
_oxford_diffrn_Wilson_B_factor 0.00
_oxford_diffrn_Wilson_scale 0.00
_oxford_refine_ls_r_factor_ref 0.0329
_oxford_refine_ls_scale 0.092251(13)
_oxford_reflns_number_all 8958
_oxford_reflns_threshold_expression_ref I>-3.0\s(I)
_oxford_structure_analysis_title '20020_0m in P2(1)'
_cod_data_source_file ja9b13080_si_002.cif
_cod_data_source_block 20020
_cod_depositor_comments
;
The following automatic conversions were performed:

data item '_atom_sites_solution_primary' value 'Other' was changed to
'other' in accordance with the
/home/data/users/saulius/crontab/automatic-downloads/rss-feeds/ACS/lib/dictionaries/cif_core.dic
dictionary named 'cif_core.dic' version 2.4.2 last updated on
2011-04-26.

Automatic conversion script
Id: cif_fix_values 7556 2019-12-06 15:28:31Z antanas 
;
_cod_original_sg_symbol_H-M 'P 21 '
_cod_original_formula_sum 'C20 H35 N3 O7 Os1'
_cod_database_code 4134588

loop_
_symmetry_equiv_pos_as_xyz
x,y,z
-x,y+1/2,-z

loop_
_atom_site_label
_atom_site_type_symbol
_atom_site_fract_x
_atom_site_fract_y
_atom_site_fract_z
_atom_site_U_iso_or_equiv
_atom_site_occupancy
_atom_site_adp_type
_atom_site_refinement_flags_posn
_atom_site_refinement_flags_adp
_atom_site_refinement_flags_occupancy
_atom_site_disorder_assembly
_atom_site_disorder_group
_atom_site_attached_hydrogens
Os1 Os 0.54133(2) 0.65236(6) 0.88904(2) 0.0245 1.0000 Uani . . . . . .
Os101 Os 0.08996(2) 0.53993(6) 0.99727(2) 0.0175 1.0000 Uani . . . . . .
O1 O 0.7489(4) 0.4520(5) 0.6076(5) 0.0500 1.0000 Uani . . . . . .
O2 O 0.6566(4) 0.4116(3) 0.4456(4) 0.0271 1.0000 Uani . . . . . .
O3 O 0.4424(7) 0.3870(5) 0.7758(6) 0.0696 1.0000 Uani D . . . . .
O4 O 0.4431(4) 0.5499(4) 0.8532(4) 0.0387 1.0000 Uani D . . . . .
O5 O 0.4865(4) 0.6856(3) 0.7452(4) 0.0353 1.0000 Uani . . . . . .
O6 O 0.6617(5) 0.6007(4) 0.8737(4) 0.0348 1.0000 Uani . . . . . .
O7 O 0.4500(4) 0.7166(4) 0.9399(5) 0.0436 1.0000 Uani . . . . . .
O101 O -0.1159(4) 0.7367(3) 1.2859(4) 0.0293 1.0000 Uani . . . . . .
O102 O -0.0838(4) 0.7063(3) 1.4586(3) 0.0235 1.0000 Uani . . . . . .
O103 O -0.0187(5) 0.4212(4) 1.2447(5) 0.0418 1.0000 Uani D . . . . .
O104 O 0.0913(4) 0.4502(3) 1.1058(3) 0.0268 1.0000 Uani . . . . . .
O105 O 0.1879(4) 0.6053(3) 1.1071(4) 0.0270 1.0000 Uani . . . . . .
O106 O -0.0329(4) 0.5901(3) 1.0089(4) 0.0282 1.0000 Uani . . . . . .
O107 O 0.1914(4) 0.4893(4) 0.9467(4) 0.0313 1.0000 Uani . . . . . .
N1 N 0.3813(5) 0.4161(5) 0.4176(6) 0.0404 1.0000 Uani . . . . . .
N2 N 0.6535(5) 0.7667(4) 0.9324(5) 0.0345 1.0000 Uani . U . . . .
N3 N 0.6068(6) 0.6191(4) 1.0561(5) 0.0350 1.0000 Uani . . . . . .
N101 N 0.1388(5) 0.5781(4) 1.5401(5) 0.0314 1.0000 Uani . . . . . .
N102 N 0.0974(4) 0.6391(4) 0.8781(4) 0.0236 1.0000 Uani . . . . . .
N103 N -0.0256(4) 0.4737(4) 0.8624(4) 0.0230 1.0000 Uani . . . . . .
C1 C 0.4347(7) 0.4582(5) 0.7023(6) 0.0303 1.0000 Uani D . . . . .
C2 C 0.3901(5) 0.5413(6) 0.7459(5) 0.0314 1.0000 Uani . . . . . .
C3 C 0.4048(6) 0.6280(5) 0.6849(6) 0.0308 1.0000 Uani . . . . . .
C4 C 0.4401(6) 0.6090(5) 0.5835(6) 0.0317 1.0000 Uani . . . . . .
C5 C 0.5472(5) 0.5563(5) 0.6106(5) 0.0270 1.0000 Uani . . . . . .
C6 C 0.5430(6) 0.4747(5) 0.6723(6) 0.0307 1.0000 Uani . . . . . .
C7 C 0.5525(6) 0.4649(5) 0.5590(6) 0.0283 1.0000 Uani . . . . . .
C8 C 0.4587(6) 0.4364(5) 0.4795(6) 0.0319 1.0000 Uani . . . . . .
C9 C 0.6653(6) 0.4415(5) 0.5419(6) 0.0302 1.0000 Uani . . . . . .
C10 C 0.7562(6) 0.3972(5) 0.4028(6) 0.0314 1.0000 Uani . . . . . .
C11 C 0.7039(7) 0.3683(5) 0.2931(6) 0.0368 1.0000 Uani . . . . . .
C12 C 0.8177(8) 0.4832(6) 0.4063(8) 0.0517 1.0000 Uani . . . . . .
C13 C 0.8259(7) 0.3231(5) 0.4636(7) 0.0386 1.0000 Uani . . . . . .
C14 C 0.4563(7) 0.6946(5) 0.5300(6) 0.0338 1.0000 Uani . . . . . .
C15 C 0.7288(8) 0.7738(7) 0.8598(8) 0.0594 1.0000 Uani . U . . . .
C16 C 0.5944(8) 0.8501(6) 0.9288(9) 0.0625 1.0000 Uani . U . . . .
C17 C 0.7225(8) 0.7461(6) 1.0379(7) 0.0530 1.0000 Uani . U . . . .
C18 C 0.6609(9) 0.7011(6) 1.1056(8) 0.0545 1.0000 Uani . . . . . .
C19 C 0.6843(9) 0.5447(9) 1.0740(8) 0.0708 1.0000 Uani . . . . . .
C20 C 0.5146(10) 0.5944(7) 1.1078(9) 0.0635 1.0000 Uani . . . . . .
C101 C 0.0643(6) 0.4870(4) 1.2758(5) 0.0255 1.0000 Uani . U . . . .
C102 C 0.1493(6) 0.4764(5) 1.2082(5) 0.0272 1.0000 Uani . . . . . .
C103 C 0.2206(6) 0.5600(5) 1.2056(5) 0.0233 1.0000 Uani . . . . . .
C104 C 0.2144(6) 0.6282(5) 1.2908(5) 0.0269 1.0000 Uani . . . . . .
C105 C 0.0928(5) 0.6522(5) 1.2763(5) 0.0213 1.0000 Uani . . . . . .
C106 C 0.0138(6) 0.5792(4) 1.2658(5) 0.0218 1.0000 Uani . U . . . .
C107 C 0.0300(5) 0.6381(4) 1.3641(5) 0.0213 1.0000 Uani . U . . . .
C108 C 0.0888(5) 0.6045(4) 1.4621(5) 0.0208 1.0000 Uani . . . . . .
C109 C -0.0648(6) 0.6999(4) 1.3638(6) 0.0244 1.0000 Uani . . . . . .
C110 C -0.1746(6) 0.7628(5) 1.4800(6) 0.0259 1.0000 Uani . . . . . .
C111 C -0.1633(8) 0.7513(6) 1.5955(6) 0.0447 1.0000 Uani . . . . . .
C112 C -0.1528(6) 0.8581(5) 1.4546(6) 0.0307 1.0000 Uani . . . . . .
C113 C -0.2845(6) 0.7298(5) 1.4196(7) 0.0384 1.0000 Uani . . . . . .
C114 C 0.2858(7) 0.7088(6) 1.2832(7) 0.0459 1.0000 Uani . . . . . .
C115 C 0.0344(7) 0.7200(5) 0.8889(7) 0.0398 1.0000 Uani . . . . . .
C116 C 0.2130(6) 0.6668(6) 0.8848(6) 0.0370 1.0000 Uani . . . . . .
C117 C 0.0491(7) 0.5950(5) 0.7752(5) 0.0312 1.0000 Uani . . . . . .
C118 C -0.0536(6) 0.5438(7) 0.7803(5) 0.0334 1.0000 Uani . . . . . .
C119 C -0.1306(6) 0.4449(5) 0.8869(6) 0.0346 1.0000 Uani . . . . . .
C120 C 0.0230(7) 0.3968(5) 0.8210(6) 0.0383 1.0000 Uani . . . . . .
H1 H 0.439(11) 0.4070(14) 0.834(3) 0.106(2) 1.0000 Uiso D . . . . .
H11 H 0.3824 0.4412 0.6408 0.0376 1.0000 Uiso R . . . . .
H21 H 0.3131 0.5326 0.7410 0.0402 1.0000 Uiso R . . . . .
H31 H 0.3358 0.6582 0.6684 0.0390 1.0000 Uiso R . . . . .
H41 H 0.3847 0.5753 0.5382 0.0409 1.0000 Uiso R . . . . .
H51 H 0.6142 0.5892 0.6269 0.0355 1.0000 Uiso R . . . . .
H61 H 0.6077 0.4607 0.7241 0.0391 1.0000 Uiso R . . . . .
H101 H -0.035(9) 0.417(8) 1.1810(18) 0.070(2) 1.0000 Uiso D . . . . .
H111 H 0.7611 0.3572 0.2574 0.0476 1.0000 Uiso R . . . . .
H112 H 0.6562 0.4131 0.2577 0.0476 1.0000 Uiso R . . . . .
H113 H 0.6625 0.3158 0.2951 0.0476 1.0000 Uiso R . . . . .
H121 H 0.8813 0.4744 0.3786 0.0645 1.0000 Uiso R . . . . .
H122 H 0.8402 0.5017 0.4769 0.0645 1.0000 Uiso R . . . . .
H123 H 0.7718 0.5271 0.3668 0.0645 1.0000 Uiso R . . . . .
H131 H 0.8894 0.3143 0.4358 0.0498 1.0000 Uiso R . . . . .
H132 H 0.8487 0.3393 0.5351 0.0498 1.0000 Uiso R . . . . .
H133 H 0.7841 0.2701 0.4577 0.0498 1.0000 Uiso R . . . . .
H141 H 0.4786 0.6826 0.4670 0.0437 1.0000 Uiso R . . . . .
H142 H 0.5123 0.7280 0.5753 0.0437 1.0000 Uiso R . . . . .
H143 H 0.3891 0.7273 0.5150 0.0437 1.0000 Uiso R . . . . .
H151 H 0.7766 0.8231 0.8786 0.0826 1.0000 Uiso R . . . . .
H152 H 0.7719 0.7215 0.8642 0.0826 1.0000 Uiso R . . . . .
H153 H 0.6866 0.7810 0.7904 0.0826 1.0000 Uiso R . . . . .
H161 H 0.6476 0.8958 0.9481 0.0966 1.0000 Uiso R . . . . .
H162 H 0.5467 0.8491 0.9760 0.0966 1.0000 Uiso R . . . . .
H163 H 0.5519 0.8606 0.8601 0.0966 1.0000 Uiso R . . . . .
H171 H 0.7555 0.7986 1.0703 0.0649 1.0000 Uiso R . . . . .
H172 H 0.7788 0.7065 1.0285 0.0649 1.0000 Uiso R . . . . .
H181 H 0.7090 0.6880 1.1711 0.0575 1.0000 Uiso R . . . . .
H182 H 0.6045 0.7404 1.1155 0.0575 1.0000 Uiso R . . . . .
H191 H 0.7094 0.5339 1.1467 0.0810 1.0000 Uiso R . . . . .
H192 H 0.7457 0.5592 1.0453 0.0810 1.0000 Uiso R . . . . .
H193 H 0.6489 0.4932 1.0408 0.0810 1.0000 Uiso R . . . . .
H201 H 0.5428 0.5799 1.1792 0.0988 1.0000 Uiso R . . . . .
H202 H 0.4660 0.6435 1.1028 0.0988 1.0000 Uiso R . . . . .
H203 H 0.4752 0.5453 1.0727 0.0988 1.0000 Uiso R . . . . .
H1011 H 0.1006 0.4774 1.3467 0.0331 1.0000 Uiso R . . . . .
H1021 H 0.1978 0.4296 1.2371 0.0335 1.0000 Uiso R . . . . .
H1031 H 0.2957 0.5422 1.2144 0.0313 1.0000 Uiso R . . . . .
H1041 H 0.2397 0.6017 1.3575 0.0326 1.0000 Uiso R . . . . .
H1051 H 0.0689 0.7013 1.2321 0.0281 1.0000 Uiso R . . . . .
H1061 H -0.0541 0.5858 1.2154 0.0275 1.0000 Uiso R . . . . .
H1111 H -0.2185 0.7860 1.6160 0.0560 1.0000 Uiso R . . . . .
H1112 H -0.0919 0.7705 1.6319 0.0560 1.0000 Uiso R . . . . .
H1113 H -0.1731 0.6911 1.6114 0.0560 1.0000 Uiso R . . . . .
H1121 H -0.2107 0.8940 1.4684 0.0404 1.0000 Uiso R . . . . .
H1122 H -0.0838 0.8769 1.4968 0.0404 1.0000 Uiso R . . . . .
H1123 H -0.1510 0.8632 1.3831 0.0404 1.0000 Uiso R . . . . .
H1131 H -0.3413 0.7667 1.4338 0.0510 1.0000 Uiso R . . . . .
H1132 H -0.2956 0.6711 1.4403 0.0510 1.0000 Uiso R . . . . .
H1133 H -0.2868 0.7311 1.3470 0.0510 1.0000 Uiso R . . . . .
H1141 H 0.2804 0.7497 1.3365 0.0587 1.0000 Uiso R . . . . .
H1142 H 0.3609 0.6912 1.2913 0.0587 1.0000 Uiso R . . . . .
H1143 H 0.2604 0.7357 1.2169 0.0587 1.0000 Uiso R . . . . .
H1151 H 0.0401 0.7606 0.8354 0.0500 1.0000 Uiso R . . . . .
H1152 H 0.0637 0.7460 0.9551 0.0500 1.0000 Uiso R . . . . .
H1153 H -0.0413 0.7052 0.8832 0.0500 1.0000 Uiso R . . . . .
H1161 H 0.2151 0.7097 0.8327 0.0449 1.0000 Uiso R . . . . .
H1162 H 0.2428 0.6914 0.9518 0.0449 1.0000 Uiso R . . . . .
H1163 H 0.2557 0.6169 0.8745 0.0449 1.0000 Uiso R . . . . .
H1171 H 0.0307 0.6384 0.7220 0.0412 1.0000 Uiso R . . . . .
H1172 H 0.1031 0.5560 0.7594 0.0412 1.0000 Uiso R . . . . .
H1181 H -0.1080 0.5828 0.7951 0.0426 1.0000 Uiso R . . . . .
H1182 H -0.0816 0.5160 0.7149 0.0426 1.0000 Uiso R . . . . .
H1191 H -0.1755 0.4177 0.8269 0.0434 1.0000 Uiso R . . . . .
H1192 H -0.1685 0.4944 0.9062 0.0434 1.0000 Uiso R . . . . .
H1193 H -0.1156 0.4037 0.9428 0.0434 1.0000 Uiso R . . . . .
H1201 H -0.0297 0.3719 0.7644 0.0500 1.0000 Uiso R . . . . .
H1202 H 0.0444 0.3539 0.8744 0.0500 1.0000 Uiso R . . . . .
H1203 H 0.0863 0.4154 0.7975 0.0500 1.0000 Uiso R . . . . .

loop_
_atom_site_aniso_label
_atom_site_aniso_U_11
_atom_site_aniso_U_22
_atom_site_aniso_U_33
_atom_site_aniso_U_23
_atom_site_aniso_U_13
_atom_site_aniso_U_12
Os1 0.02014(15) 0.03012(17) 0.02524(16) -0.00785(13) 0.00911(12) -0.00716(13)
Os101 0.01736(13) 0.01989(14) 0.01584(13) -0.00131(12) 0.00517(10) 0.00331(12)
O1 0.018(3) 0.086(5) 0.046(4) -0.034(3) 0.007(3) 0.001(3)
O2 0.023(3) 0.032(3) 0.029(3) -0.005(2) 0.011(2) 0.0002(19)
O3 0.097(6) 0.061(5) 0.060(5) 0.014(4) 0.038(5) -0.002(4)
O4 0.041(3) 0.052(4) 0.025(2) -0.004(3) 0.011(2) -0.016(3)
O5 0.032(3) 0.036(3) 0.038(3) -0.005(2) 0.008(2) -0.003(2)
O6 0.035(3) 0.038(3) 0.030(3) -0.006(2) 0.005(2) 0.002(2)
O7 0.017(3) 0.062(4) 0.052(4) -0.021(3) 0.008(3) -0.009(2)
O101 0.030(3) 0.031(3) 0.024(3) 0.006(2) 0.002(2) 0.011(2)
O102 0.026(3) 0.028(3) 0.019(2) -0.0023(18) 0.010(2) 0.0075(19)
O103 0.056(3) 0.029(3) 0.047(3) -0.014(3) 0.026(3) -0.014(2)
O104 0.040(3) 0.021(3) 0.017(2) -0.0034(18) 0.003(2) 0.0025(19)
O105 0.040(3) 0.028(3) 0.016(2) 0.0019(19) 0.010(2) 0.004(2)
O106 0.030(3) 0.032(3) 0.024(3) 0.000(2) 0.008(2) 0.002(2)
O107 0.023(3) 0.044(3) 0.024(3) -0.005(2) 0.001(2) 0.009(2)
N1 0.029(4) 0.047(4) 0.044(4) -0.012(3) 0.007(3) -0.009(3)
N2 0.025(3) 0.030(3) 0.045(3) -0.007(3) 0.001(3) -0.014(2)
N3 0.046(4) 0.040(4) 0.019(3) -0.006(3) 0.007(3) -0.016(3)
N101 0.036(4) 0.031(3) 0.028(4) -0.006(2) 0.009(3) 0.002(2)
N102 0.025(3) 0.025(3) 0.022(3) 0.007(2) 0.008(2) -0.003(2)
N103 0.012(3) 0.032(3) 0.021(3) -0.011(2) -0.005(2) -0.001(2)
C1 0.032(4) 0.031(4) 0.030(4) -0.011(3) 0.014(3) -0.010(3)
C2 0.023(3) 0.039(4) 0.033(4) -0.018(4) 0.007(3) -0.009(4)
C3 0.018(4) 0.041(6) 0.033(4) -0.012(3) 0.003(3) 0.002(3)
C4 0.020(4) 0.050(5) 0.024(4) -0.012(3) 0.004(3) -0.001(3)
C5 0.017(3) 0.042(5) 0.021(3) -0.012(3) 0.001(3) -0.003(3)
C6 0.024(4) 0.045(5) 0.021(4) -0.011(3) 0.002(3) -0.004(3)
C7 0.023(4) 0.037(4) 0.026(4) -0.008(3) 0.007(3) -0.005(3)
C8 0.027(4) 0.042(5) 0.031(4) -0.008(3) 0.015(3) -0.001(3)
C9 0.025(4) 0.035(4) 0.032(4) -0.007(3) 0.008(3) -0.007(3)
C10 0.036(4) 0.019(4) 0.047(5) -0.003(3) 0.025(4) -0.001(3)
C11 0.043(5) 0.029(4) 0.042(5) -0.008(3) 0.018(4) -0.002(3)
C12 0.059(6) 0.039(5) 0.068(7) -0.013(4) 0.038(5) -0.022(4)
C13 0.026(4) 0.031(5) 0.060(6) -0.001(4) 0.013(4) 0.011(3)
C14 0.041(5) 0.035(4) 0.024(4) 0.009(3) 0.006(3) 0.004(3)
C15 0.048(5) 0.056(5) 0.079(6) 0.001(4) 0.025(4) -0.034(4)
C16 0.052(5) 0.029(4) 0.097(7) -0.013(4) -0.003(5) -0.011(4)
C17 0.041(5) 0.053(5) 0.053(5) -0.007(4) -0.015(4) -0.027(4)
C18 0.066(7) 0.039(5) 0.050(6) -0.013(4) -0.006(5) -0.029(5)
C19 0.086(5) 0.071(5) 0.055(6) 0.043(6) 0.016(5) 0.014(6)
C20 0.068(7) 0.074(5) 0.053(5) 0.015(5) 0.023(5) -0.016(5)
C101 0.040(4) 0.016(3) 0.023(3) 0.001(2) 0.011(3) 0.003(3)
C102 0.032(4) 0.027(4) 0.021(4) -0.003(3) 0.004(3) 0.009(3)
C103 0.024(4) 0.034(5) 0.008(3) -0.001(3) -0.004(3) 0.009(3)
C104 0.027(4) 0.040(5) 0.013(3) -0.009(3) 0.004(3) -0.003(3)
C105 0.019(3) 0.024(3) 0.022(3) 0.000(3) 0.008(2) -0.004(3)
C106 0.027(3) 0.025(3) 0.017(3) -0.005(2) 0.012(2) 0.000(2)
C107 0.027(3) 0.019(3) 0.018(3) 0.002(2) 0.005(2) 0.002(2)
C108 0.023(3) 0.021(3) 0.020(3) -0.004(3) 0.009(3) -0.001(2)
C109 0.021(4) 0.020(4) 0.034(4) -0.005(3) 0.011(3) -0.004(3)
C110 0.030(4) 0.026(4) 0.023(4) -0.006(3) 0.008(3) 0.009(3)
C111 0.049(5) 0.057(6) 0.028(4) 0.001(4) 0.010(4) 0.026(4)
C112 0.026(4) 0.026(4) 0.040(4) -0.002(3) 0.007(3) 0.004(3)
C113 0.024(4) 0.043(5) 0.049(5) -0.012(4) 0.011(4) -0.002(3)
C114 0.039(5) 0.053(6) 0.053(6) -0.025(4) 0.026(4) -0.021(4)
C115 0.056(5) 0.016(4) 0.046(5) 0.010(3) 0.010(4) 0.000(3)
C116 0.032(4) 0.045(5) 0.035(4) 0.011(4) 0.011(3) -0.014(3)
C117 0.041(5) 0.035(4) 0.017(4) 0.011(3) 0.005(3) -0.006(3)
C118 0.036(4) 0.035(4) 0.023(3) -0.007(4) -0.006(3) -0.005(4)
C119 0.023(4) 0.038(5) 0.040(5) -0.005(3) -0.001(3) -0.018(3)
C120 0.048(5) 0.031(4) 0.035(4) -0.019(3) 0.007(4) 0.001(3)

loop_
_atom_type_symbol
_atom_type_scat_dispersion_real
_atom_type_scat_dispersion_imag
_atom_type_scat_Cromer_Mann_a1
_atom_type_scat_Cromer_Mann_b1
_atom_type_scat_Cromer_Mann_a2
_atom_type_scat_Cromer_Mann_b2
_atom_type_scat_Cromer_Mann_a3
_atom_type_scat_Cromer_Mann_b3
_atom_type_scat_Cromer_Mann_a4
_atom_type_scat_Cromer_Mann_b4
_atom_type_scat_Cromer_Mann_c
_atom_type_scat_source
C 0.0181 0.0091 2.3100 20.8439 1.0200 10.2075 1.5886 0.5687 0.8650 51.6512 0.2156 'International Tables Vol C 4.2.6.8 and 6.1.1.4'
H 0.0000 0.0000 0.4930 10.5109 0.3229 26.1257 0.1402 3.1424 0.0408 57.7998 0.0030 'International Tables Vol C 4.2.6.8 and 6.1.1.4'
N 0.0311 0.0180 12.2126 0.0057 3.1322 9.8933 2.0125 28.9975 1.1663 0.5826 -11.5290 'International Tables Vol C 4.2.6.8 and 6.1.1.4'
O 0.0492 0.0322 3.0485 13.2771 2.2868 5.7011 1.5463 0.3239 0.8670 32.9089 0.2508 'International Tables Vol C 4.2.6.8 and 6.1.1.4'
Os -4.9801 6.2216 28.1894 1.6290 16.1550 8.9795 14.9305 0.3827 5.6759 48.1647 11.0005 'International Tables Vol C 4.2.6.8 and 6.1.1.4'

loop_
_geom_angle_atom_site_label_1
_geom_angle_site_symmetry_1
_geom_angle_atom_site_label_2
_geom_angle_site_symmetry_2
_geom_angle_atom_site_label_3
_geom_angle_site_symmetry_3
_geom_angle
_geom_angle_publ_flag
O4 . Os1 . O5 . 84.9(2) yes
O4 . Os1 . O6 . 96.7(3) yes
O5 . Os1 . O6 . 97.1(2) yes
O4 . Os1 . O7 . 96.5(2) yes
O5 . Os1 . O7 . 96.8(3) yes
O6 . Os1 . O7 . 161.7(3) yes
O4 . Os1 . N2 . 178.9(2) yes
O5 . Os1 . N2 . 96.2(2) yes
O6 . Os1 . N2 . 83.0(2) yes
O7 . Os1 . N2 . 83.6(3) yes
O4 . Os1 . N3 . 97.1(2) yes
O5 . Os1 . N3 . 177.9(2) yes
O6 . Os1 . N3 . 83.3(3) yes
O7 . Os1 . N3 . 82.4(3) yes
N2 . Os1 . N3 . 81.8(2) yes
O104 . Os101 . O105 . 84.96(19) yes
O104 . Os101 . O106 . 95.8(2) yes
O105 . Os101 . O106 . 97.0(2) yes
O104 . Os101 . O107 . 95.0(2) yes
O105 . Os101 . O107 . 97.4(2) yes
O106 . Os101 . O107 . 162.7(2) yes
O104 . Os101 . N102 . 177.2(2) yes
O105 . Os101 . N102 . 93.5(2) yes
O106 . Os101 . N102 . 86.8(2) yes
O107 . Os101 . N102 . 82.8(2) yes
O104 . Os101 . N103 . 99.3(2) yes
O105 . Os101 . N103 . 175.6(2) yes
O106 . Os101 . N103 . 81.5(2) yes
O107 . Os101 . N103 . 83.4(2) yes
N102 . Os101 . N103 . 82.2(2) yes
C9 . O2 . C10 . 121.3(6) yes
C1 . O3 . H1 . 109.5(10) no
Os1 . O4 . C2 . 115.6(5) yes
Os1 . O5 . C3 . 115.5(5) yes
C109 . O102 . C110 . 121.6(5) yes
C101 . O103 . H101 . 110(8) no
Os101 . O104 . C102 . 114.2(4) yes
Os101 . O105 . C103 . 115.3(4) yes
Os1 . N2 . C15 . 109.9(5) yes
Os1 . N2 . C16 . 113.0(5) yes
C15 . N2 . C16 . 107.5(8) yes
Os1 . N2 . C17 . 105.6(5) yes
C15 . N2 . C17 . 107.8(7) yes
C16 . N2 . C17 . 112.9(8) yes
Os1 . N3 . C18 . 105.6(5) yes
Os1 . N3 . C19 . 114.3(5) yes
C18 . N3 . C19 . 111.1(8) yes
Os1 . N3 . C20 . 111.2(6) yes
C18 . N3 . C20 . 108.8(7) yes
C19 . N3 . C20 . 105.8(7) yes
Os101 . N102 . C115 . 113.0(4) yes
Os101 . N102 . C116 . 110.6(4) yes
C115 . N102 . C116 . 106.5(6) yes
Os101 . N102 . C117 . 105.5(4) yes
C115 . N102 . C117 . 110.1(6) yes
C116 . N102 . C117 . 111.1(6) yes
Os101 . N103 . C118 . 104.7(4) yes
Os101 . N103 . C119 . 113.2(4) yes
C118 . N103 . C119 . 107.3(6) yes
Os101 . N103 . C120 . 113.9(4) yes
C118 . N103 . C120 . 109.9(6) yes
C119 . N103 . C120 . 107.6(6) yes
O3 . C1 . C2 . 109.7(6) yes
O3 . C1 . C6 . 112.1(7) yes
C2 . C1 . C6 . 112.3(6) yes
O3 . C1 . H11 . 107.3 no
C2 . C1 . H11 . 107.9 no
C6 . C1 . H11 . 107.3 no
C1 . C2 . O4 . 108.8(7) yes
C1 . C2 . C3 . 113.6(5) yes
O4 . C2 . C3 . 110.5(6) yes
C1 . C2 . H21 . 107.6 no
O4 . C2 . H21 . 108.0 no
C3 . C2 . H21 . 108.1 no
C2 . C3 . O5 . 112.1(6) yes
C2 . C3 . C4 . 112.3(6) yes
O5 . C3 . C4 . 107.0(6) yes
C2 . C3 . H31 . 108.5 no
O5 . C3 . H31 . 108.5 no
C4 . C3 . H31 . 108.3 no
C3 . C4 . C5 . 107.7(6) yes
C3 . C4 . C14 . 110.0(6) yes
C5 . C4 . C14 . 111.1(6) yes
C3 . C4 . H41 . 109.9 no
C5 . C4 . H41 . 109.3 no
C14 . C4 . H41 . 108.9 no
C4 . C5 . C6 . 115.4(6) yes
C4 . C5 . C7 . 119.3(6) yes
C6 . C5 . C7 . 60.4(5) yes
C4 . C5 . H51 . 116.5 no
C6 . C5 . H51 . 116.9 no
C7 . C5 . H51 . 116.5 no
C1 . C6 . C5 . 115.3(7) yes
C1 . C6 . C7 . 120.8(6) yes
C5 . C6 . C7 . 61.9(5) yes
C1 . C6 . H61 . 115.5 no
C5 . C6 . H61 . 116.7 no
C7 . C6 . H61 . 116.0 no
C6 . C7 . C5 . 57.7(5) yes
C6 . C7 . C8 . 120.5(6) yes
C5 . C7 . C8 . 118.6(6) yes
C6 . C7 . C9 . 116.7(6) yes
C5 . C7 . C9 . 114.2(6) yes
C8 . C7 . C9 . 116.2(6) yes
C7 . C8 . N1 . 177.3(8) yes
C7 . C9 . O2 . 110.3(6) yes
C7 . C9 . O1 . 122.6(7) yes
O2 . C9 . O1 . 127.0(7) yes
O2 . C10 . C11 . 101.1(6) yes
O2 . C10 . C12 . 108.6(6) yes
C11 . C10 . C12 . 112.7(7) yes
O2 . C10 . C13 . 109.2(6) yes
C11 . C10 . C13 . 110.9(6) yes
C12 . C10 . C13 . 113.6(8) yes
C10 . C11 . H111 . 108.6 no
C10 . C11 . H112 . 110.2 no
H111 . C11 . H112 . 109.5 no
C10 . C11 . H113 . 109.5 no
H111 . C11 . H113 . 109.5 no
H112 . C11 . H113 . 109.5 no
C10 . C12 . H121 . 108.9 no
C10 . C12 . H122 . 108.6 no
H121 . C12 . H122 . 109.5 no
C10 . C12 . H123 . 110.8 no
H121 . C12 . H123 . 109.5 no
H122 . C12 . H123 . 109.5 no
C10 . C13 . H131 . 108.6 no
C10 . C13 . H132 . 109.5 no
H131 . C13 . H132 . 109.5 no
C10 . C13 . H133 . 110.3 no
H131 . C13 . H133 . 109.5 no
H132 . C13 . H133 . 109.5 no
C4 . C14 . H141 . 109.8 no
C4 . C14 . H142 . 108.7 no
H141 . C14 . H142 . 109.5 no
C4 . C14 . H143 . 109.9 no
H141 . C14 . H143 . 109.5 no
H142 . C14 . H143 . 109.5 no
N2 . C15 . H151 . 109.5 no
N2 . C15 . H152 . 109.1 no
H151 . C15 . H152 . 109.5 no
N2 . C15 . H153 . 109.8 no
H151 . C15 . H153 . 109.5 no
H152 . C15 . H153 . 109.5 no
N2 . C16 . H161 . 108.2 no
N2 . C16 . H162 . 110.3 no
H161 . C16 . H162 . 109.5 no
N2 . C16 . H163 . 109.9 no
H161 . C16 . H163 . 109.5 no
H162 . C16 . H163 . 109.5 no
N2 . C17 . C18 . 113.4(7) yes
N2 . C17 . H171 . 109.8 no
C18 . C17 . H171 . 110.4 no
N2 . C17 . H172 . 107.0 no
C18 . C17 . H172 . 106.6 no
H171 . C17 . H172 . 109.5 no
N3 . C18 . C17 . 111.5(8) yes
N3 . C18 . H181 . 110.4 no
C17 . C18 . H181 . 110.1 no
N3 . C18 . H182 . 108.2 no
C17 . C18 . H182 . 107.0 no
H181 . C18 . H182 . 109.5 no
N3 . C19 . H191 . 110.2 no
N3 . C19 . H192 . 108.2 no
H191 . C19 . H192 . 109.5 no
N3 . C19 . H193 . 110.0 no
H191 . C19 . H193 . 109.5 no
H192 . C19 . H193 . 109.5 no
N3 . C20 . H201 . 111.0 no
N3 . C20 . H202 . 107.9 no
H201 . C20 . H202 . 109.5 no
N3 . C20 . H203 . 109.5 no
H201 . C20 . H203 . 109.5 no
H202 . C20 . H203 . 109.5 no
O103 . C101 . C102 . 107.9(5) yes
O103 . C101 . C106 . 111.2(6) yes
C102 . C101 . C106 . 111.6(6) yes
O103 . C101 . H1011 . 108.9 no
C102 . C101 . H1011 . 108.7 no
C106 . C101 . H1011 . 108.5 no
C101 . C102 . O104 . 108.1(6) yes
C101 . C102 . C103 . 113.4(6) yes
O104 . C102 . C103 . 111.9(6) yes
C101 . C102 . H1021 . 107.5 no
O104 . C102 . H1021 . 107.8 no
C103 . C102 . H1021 . 107.9 no
C102 . C103 . O105 . 111.4(5) yes
C102 . C103 . C104 . 114.2(6) yes
O105 . C103 . C104 . 106.6(5) yes
C102 . C103 . H1031 . 108.2 no
O105 . C103 . H1031 . 108.1 no
C104 . C103 . H1031 . 108.2 no
C103 . C104 . C105 . 106.4(5) yes
C103 . C104 . C114 . 111.3(6) yes
C105 . C104 . C114 . 111.9(7) yes
C103 . C104 . H1041 . 109.2 no
C105 . C104 . H1041 . 109.0 no
C114 . C104 . H1041 . 109.0 no
C104 . C105 . C106 . 116.9(6) yes
C104 . C105 . C107 . 121.7(6) yes
C106 . C105 . C107 . 61.8(4) yes
C104 . C105 . H1051 . 115.2 no
C106 . C105 . H1051 . 115.3 no
C107 . C105 . H1051 . 115.3 no
C101 . C106 . C105 . 115.7(6) yes
C101 . C106 . C107 . 119.0(6) yes
C105 . C106 . C107 . 61.9(4) yes
C101 . C106 . H1061 . 115.9 no
C105 . C106 . H1061 . 116.9 no
C107 . C106 . H1061 . 116.6 no
C106 . C107 . C105 . 56.4(4) yes
C106 . C107 . C108 . 119.6(6) yes
C105 . C107 . C108 . 119.1(6) yes
C106 . C107 . C109 . 114.0(5) yes
C105 . C107 . C109 . 116.0(6) yes
C108 . C107 . C109 . 117.6(6) yes
C107 . C108 . N101 . 178.0(7) yes
C107 . C109 . O102 . 110.5(6) yes
C107 . C109 . O101 . 123.2(6) yes
O102 . C109 . O101 . 126.3(6) yes
O102 . C110 . C111 . 102.9(6) yes
O102 . C110 . C112 . 108.9(6) yes
C111 . C110 . C112 . 110.7(7) yes
O102 . C110 . C113 . 110.0(6) yes
C111 . C110 . C113 . 111.2(7) yes
C112 . C110 . C113 . 112.7(6) yes
C110 . C111 . H1111 . 108.4 no
C110 . C111 . H1112 . 109.6 no
H1111 . C111 . H1112 . 109.5 no
C110 . C111 . H1113 . 110.3 no
H1111 . C111 . H1113 . 109.5 no
H1112 . C111 . H1113 . 109.5 no
C110 . C112 . H1121 . 108.8 no
C110 . C112 . H1122 . 109.7 no
H1121 . C112 . H1122 . 109.5 no
C110 . C112 . H1123 . 109.9 no
H1121 . C112 . H1123 . 109.5 no
H1122 . C112 . H1123 . 109.5 no
C110 . C113 . H1131 . 108.8 no
C110 . C113 . H1132 . 109.5 no
H1131 . C113 . H1132 . 109.5 no
C110 . C113 . H1133 . 110.0 no
H1131 . C113 . H1133 . 109.5 no
H1132 . C113 . H1133 . 109.5 no
C104 . C114 . H1141 . 109.6 no
C104 . C114 . H1142 . 109.6 no
H1141 . C114 . H1142 . 109.5 no
C104 . C114 . H1143 . 109.2 no
H1141 . C114 . H1143 . 109.5 no
H1142 . C114 . H1143 . 109.5 no
N102 . C115 . H1151 . 109.7 no
N102 . C115 . H1152 . 109.4 no
H1151 . C115 . H1152 . 109.5 no
N102 . C115 . H1153 . 109.2 no
H1151 . C115 . H1153 . 109.5 no
H1152 . C115 . H1153 . 109.5 no
N102 . C116 . H1161 . 109.8 no
N102 . C116 . H1162 . 109.4 no
H1161 . C116 . H1162 . 109.5 no
N102 . C116 . H1163 . 109.2 no
H1161 . C116 . H1163 . 109.5 no
H1162 . C116 . H1163 . 109.5 no
N102 . C117 . C118 . 110.8(6) yes
N102 . C117 . H1171 . 109.5 no
C118 . C117 . H1171 . 109.1 no
N102 . C117 . H1172 . 108.5 no
C118 . C117 . H1172 . 109.5 no
H1171 . C117 . H1172 . 109.5 no
C117 . C118 . N103 . 109.8(6) yes
C117 . C118 . H1181 . 109.6 no
N103 . C118 . H1181 . 110.5 no
C117 . C118 . H1182 . 109.0 no
N103 . C118 . H1182 . 108.4 no
H1181 . C118 . H1182 . 109.5 no
N103 . C119 . H1191 . 108.9 no
N103 . C119 . H1192 . 109.8 no
H1191 . C119 . H1192 . 109.5 no
N103 . C119 . H1193 . 109.8 no
H1191 . C119 . H1193 . 109.5 no
H1192 . C119 . H1193 . 109.5 no
N103 . C120 . H1201 . 109.9 no
N103 . C120 . H1202 . 109.7 no
H1201 . C120 . H1202 . 109.5 no
N103 . C120 . H1203 . 108.9 no
H1201 . C120 . H1203 . 109.5 no
H1202 . C120 . H1203 . 109.5 no

loop_
_geom_bond_atom_site_label_1
_geom_bond_site_symmetry_1
_geom_bond_atom_site_label_2
_geom_bond_site_symmetry_2
_geom_bond_distance
_geom_bond_publ_flag
Os1 . O4 . 1.963(6) yes
Os1 . O5 . 1.927(6) yes
Os1 . O6 . 1.736(6) yes
Os1 . O7 . 1.739(6) yes
Os1 . N2 . 2.213(6) yes
Os1 . N3 . 2.221(6) yes
Os101 . O104 . 1.970(5) yes
Os101 . O105 . 1.934(5) yes
Os101 . O106 . 1.740(5) yes
Os101 . O107 . 1.731(5) yes
Os101 . N102 . 2.189(5) yes
Os101 . N103 . 2.247(5) yes
O1 . C9 . 1.199(9) yes
O2 . C9 . 1.327(8) yes
O2 . C10 . 1.485(8) yes
O3 . C1 . 1.437(10) yes
O3 . H1 . 0.83(2) no
O4 . C2 . 1.421(8) yes
O5 . C3 . 1.432(9) yes
O101 . C109 . 1.211(9) yes
O102 . C109 . 1.326(8) yes
O102 . C110 . 1.491(8) yes
O103 . C101 . 1.424(9) yes
O103 . H101 . 0.82(2) no
O104 . C102 . 1.431(8) yes
O105 . C103 . 1.441(8) yes
N1 . C8 . 1.149(10) yes
N2 . C15 . 1.484(11) yes
N2 . C16 . 1.456(11) yes
N2 . C17 . 1.488(11) yes
N3 . C18 . 1.489(9) yes
N3 . C19 . 1.465(12) yes
N3 . C20 . 1.505(12) yes
N101 . C108 . 1.142(9) yes
N102 . C115 . 1.478(9) yes
N102 . C116 . 1.475(8) yes
N102 . C117 . 1.507(9) yes
N103 . C118 . 1.499(10) yes
N103 . C119 . 1.476(9) yes
N103 . C120 . 1.472(9) yes
C1 . C2 . 1.538(11) yes
C1 . C6 . 1.503(10) yes
C1 . H11 . 0.950 no
C2 . C3 . 1.573(12) yes
C2 . H21 . 0.950 no
C3 . C4 . 1.523(10) yes
C3 . H31 . 0.950 no
C4 . C5 . 1.519(10) yes
C4 . C14 . 1.512(10) yes
C4 . H41 . 0.950 no
C5 . C6 . 1.486(11) yes
C5 . C7 . 1.551(10) yes
C5 . H51 . 0.950 no
C6 . C7 . 1.530(10) yes
C6 . H61 . 0.950 no
C7 . C8 . 1.441(10) yes
C7 . C9 . 1.507(10) yes
C10 . C11 . 1.506(11) yes
C10 . C12 . 1.504(10) yes
C10 . C13 . 1.527(11) yes
C11 . H111 . 0.950 no
C11 . H112 . 0.950 no
C11 . H113 . 0.950 no
C12 . H121 . 0.950 no
C12 . H122 . 0.950 no
C12 . H123 . 0.950 no
C13 . H131 . 0.950 no
C13 . H132 . 0.950 no
C13 . H133 . 0.950 no
C14 . H141 . 0.950 no
C14 . H142 . 0.950 no
C14 . H143 . 0.950 no
C15 . H151 . 0.950 no
C15 . H152 . 0.950 no
C15 . H153 . 0.950 no
C16 . H161 . 0.950 no
C16 . H162 . 0.950 no
C16 . H163 . 0.950 no
C17 . C18 . 1.466(13) yes
C17 . H171 . 0.950 no
C17 . H172 . 0.950 no
C18 . H181 . 0.950 no
C18 . H182 . 0.950 no
C19 . H191 . 0.950 no
C19 . H192 . 0.950 no
C19 . H193 . 0.950 no
C20 . H201 . 0.950 no
C20 . H202 . 0.950 no
C20 . H203 . 0.950 no
C101 . C102 . 1.534(10) yes
C101 . C106 . 1.525(9) yes
C101 . H1011 . 0.950 no
C102 . C103 . 1.549(10) yes
C102 . H1021 . 0.950 no
C103 . C104 . 1.540(9) yes
C103 . H1031 . 0.950 no
C104 . C105 . 1.518(9) yes
C104 . C114 . 1.525(10) yes
C104 . H1041 . 0.950 no
C105 . C106 . 1.462(9) yes
C105 . C107 . 1.548(8) yes
C105 . H1051 . 0.950 no
C106 . C107 . 1.547(8) yes
C106 . H1061 . 0.950 no
C107 . C108 . 1.423(9) yes
C107 . C109 . 1.502(9) yes
C110 . C111 . 1.504(10) yes
C110 . C112 . 1.520(10) yes
C110 . C113 . 1.497(10) yes
C111 . H1111 . 0.950 no
C111 . H1112 . 0.950 no
C111 . H1113 . 0.950 no
C112 . H1121 . 0.950 no
C112 . H1122 . 0.950 no
C112 . H1123 . 0.950 no
C113 . H1131 . 0.950 no
C113 . H1132 . 0.950 no
C113 . H1133 . 0.950 no
C114 . H1141 . 0.950 no
C114 . H1142 . 0.950 no
C114 . H1143 . 0.950 no
C115 . H1151 . 0.950 no
C115 . H1152 . 0.950 no
C115 . H1153 . 0.950 no
C116 . H1161 . 0.950 no
C116 . H1162 . 0.950 no
C116 . H1163 . 0.950 no
C117 . C118 . 1.505(11) yes
C117 . H1171 . 0.950 no
C117 . H1172 . 0.950 no
C118 . H1181 . 0.950 no
C118 . H1182 . 0.950 no
C119 . H1191 . 0.950 no
C119 . H1192 . 0.950 no
C119 . H1193 . 0.950 no
C120 . H1201 . 0.950 no
C120 . H1202 . 0.950 no
C120 . H1203 . 0.950 no

loop_
_geom_torsion_atom_site_label_1
_geom_torsion_atom_site_label_2
_geom_torsion_atom_site_label_3
_geom_torsion_atom_site_label_4
_geom_torsion
_geom_torsion_site_symmetry_1
_geom_torsion_site_symmetry_2
_geom_torsion_site_symmetry_3
_geom_torsion_site_symmetry_4
_geom_torsion_publ_flag
O5 Os1 O4 C2 6.1(5) . . . . no
O6 Os1 O4 C2 -90.4(5) . . . . no
O7 Os1 O4 C2 102.4(5) . . . . no
N3 Os1 O4 C2 -174.5(5) . . . . no
O4 Os1 O5 C3 1.9(5) . . . . no
O6 Os1 O5 C3 98.0(5) . . . . no
O7 Os1 O5 C3 -94.1(5) . . . . no
N2 Os1 O5 C3 -178.3(5) . . . . no
O5 Os1 N2 C15 -53.5(6) . . . . no
O5 Os1 N2 C16 66.6(6) . . . . no
O5 Os1 N2 C17 -169.4(5) . . . . no
O6 Os1 N2 C15 42.9(6) . . . . no
O6 Os1 N2 C16 163.0(6) . . . . no
O6 Os1 N2 C17 -73.1(5) . . . . no
O7 Os1 N2 C15 -149.6(6) . . . . no
O7 Os1 N2 C16 -29.5(6) . . . . no
O7 Os1 N2 C17 94.4(5) . . . . no
N3 Os1 N2 C15 127.2(6) . . . . no
N3 Os1 N2 C16 -112.7(6) . . . . no
N3 Os1 N2 C17 11.2(5) . . . . no
O4 Os1 N3 C18 -165.3(6) . . . . no
O4 Os1 N3 C19 72.3(7) . . . . no
O4 Os1 N3 C20 -47.4(6) . . . . no
O6 Os1 N3 C18 98.8(6) . . . . no
O6 Os1 N3 C19 -23.6(7) . . . . no
O6 Os1 N3 C20 -143.4(6) . . . . no
O7 Os1 N3 C18 -69.6(6) . . . . no
O7 Os1 N3 C19 168.0(7) . . . . no
O7 Os1 N3 C20 48.3(6) . . . . no
N2 Os1 N3 C18 14.9(6) . . . . no
N2 Os1 N3 C19 -107.5(7) . . . . no
N2 Os1 N3 C20 132.8(6) . . . . no
O105 Os101 N102 C115 -73.1(5) . . . . no
O105 Os101 N102 C116 46.2(5) . . . . no
O105 Os101 N102 C117 166.5(4) . . . . no
O106 Os101 N102 C115 23.7(5) . . . . no
O106 Os101 N102 C116 143.1(5) . . . . no
O106 Os101 N102 C117 -96.7(5) . . . . no
O107 Os101 N102 C115 -170.1(5) . . . . no
O107 Os101 N102 C116 -50.8(5) . . . . no
O107 Os101 N102 C117 69.5(5) . . . . no
N103 Os101 N102 C115 105.6(5) . . . . no
N103 Os101 N102 C116 -135.1(5) . . . . no
N103 Os101 N102 C117 -14.8(4) . . . . no
O104 Os101 N103 C118 168.0(4) . . . . no
O104 Os101 N103 C119 51.5(5) . . . . no
O104 Os101 N103 C120 -71.9(5) . . . . no
O106 Os101 N103 C118 73.5(4) . . . . no
O106 Os101 N103 C119 -43.0(5) . . . . no
O106 Os101 N103 C120 -166.4(5) . . . . no
O107 Os101 N103 C118 -98.1(4) . . . . no
O107 Os101 N103 C119 145.4(5) . . . . no
O107 Os101 N103 C120 22.1(5) . . . . no
N102 Os101 N103 C118 -14.4(4) . . . . no
N102 Os101 N103 C119 -130.9(5) . . . . no
N102 Os101 N103 C120 105.7(5) . . . . no
O105 Os101 O104 C102 5.6(5) . . . . no
O106 Os101 O104 C102 -91.0(5) . . . . no
O107 Os101 O104 C102 102.6(5) . . . . no
N103 Os101 O104 C102 -173.3(4) . . . . no
O104 Os101 O105 C103 4.3(5) . . . . no
O106 Os101 O105 C103 99.5(5) . . . . no
O107 Os101 O105 C103 -90.0(5) . . . . no
N102 Os101 O105 C103 -173.3(5) . . . . no
C10 O2 C9 O1 -7.8(12) . . . . no
C10 O2 C9 C7 170.2(6) . . . . no
C9 O2 C10 C11 -177.4(6) . . . . no
C9 O2 C10 C12 -58.7(9) . . . . no
C9 O2 C10 C13 65.6(8) . . . . no
Os1 O4 C2 C1 113.7(6) . . . . no
Os1 O4 C2 C3 -11.7(7) . . . . no
Os1 O5 C3 C2 -8.5(7) . . . . no
Os1 O5 C3 C4 -132.0(5) . . . . no
Os1 N2 C17 C18 -37.9(8) . . . . no
C15 N2 C17 C18 -155.4(8) . . . . no
C16 N2 C17 C18 86.0(9) . . . . no
Os1 N3 C18 C17 -40.3(9) . . . . no
C19 N3 C18 C17 84.1(10) . . . . no
C20 N3 C18 C17 -159.8(8) . . . . no
O3 C1 C2 O4 42.8(9) . . . . no
O3 C1 C2 C3 166.4(6) . . . . no
C6 C1 C2 O4 -82.5(7) . . . . no
C6 C1 C2 C3 41.0(8) . . . . no
O3 C1 C6 C5 -170.3(6) . . . . no
O3 C1 C6 C7 118.7(8) . . . . no
C2 C1 C6 C5 -46.2(9) . . . . no
C2 C1 C6 C7 -117.2(7) . . . . no
O4 C2 C3 C4 133.4(6) . . . . no
C1 C2 C3 O5 -109.8(7) . . . . no
C1 C2 C3 C4 10.8(9) . . . . no
O4 C2 C3 O5 12.8(8) . . . . no
O5 C3 C4 C14 -54.9(8) . . . . no
C2 C3 C4 C5 -57.2(8) . . . . no
O5 C3 C4 C5 66.2(7) . . . . no
C2 C3 C4 C14 -178.3(6) . . . . no
C3 C4 C5 C6 54.2(8) . . . . no
C3 C4 C5 C7 123.1(7) . . . . no
C14 C4 C5 C7 -116.6(7) . . . . no
C14 C4 C5 C6 174.6(6) . . . . no
C4 C5 C6 C1 -2.3(9) . . . . no
C4 C5 C6 C7 110.7(7) . . . . no
C4 C5 C7 C6 -104.2(7) . . . . no
C4 C5 C7 C8 5.7(10) . . . . no
C7 C5 C6 C1 -112.9(7) . . . . no
C6 C5 C7 C8 109.9(8) . . . . no
C6 C5 C7 C9 -107.4(7) . . . . no
C4 C5 C7 C9 148.4(7) . . . . no
C1 C6 C7 C5 104.1(8) . . . . no
C1 C6 C7 C8 -2.4(11) . . . . no
C5 C6 C7 C8 -106.5(8) . . . . no
C5 C6 C7 C9 103.0(7) . . . . no
C1 C6 C7 C9 -152.9(7) . . . . no
C5 C7 C9 O2 -132.6(6) . . . . no
C6 C7 C9 O1 -19.0(11) . . . . no
C6 C7 C9 O2 162.9(6) . . . . no
C8 C7 C9 O1 -170.9(8) . . . . no
C8 C7 C9 O2 11.0(9) . . . . no
C5 C7 C9 O1 45.5(11) . . . . no
N2 C17 C18 N3 55.5(10) . . . . no
C110 O102 C109 O101 -0.3(10) . . . . no
C110 O102 C109 C107 -179.3(5) . . . . no
C109 O102 C110 C111 -178.8(6) . . . . no
C109 O102 C110 C112 -61.4(8) . . . . no
C109 O102 C110 C113 62.7(8) . . . . no
Os101 O104 C102 C101 112.2(5) . . . . no
Os101 O104 C102 C103 -13.4(7) . . . . no
Os101 O105 C103 C102 -12.4(7) . . . . no
Os101 O105 C103 C104 -137.5(5) . . . . no
Os101 N102 C117 C118 43.4(7) . . . . no
C115 N102 C117 C118 -78.9(8) . . . . no
C116 N102 C117 C118 163.3(7) . . . . no
Os101 N103 C118 C117 42.2(6) . . . . no
C119 N103 C118 C117 162.8(6) . . . . no
C120 N103 C118 C117 -80.6(8) . . . . no
O103 C101 C102 O104 35.7(7) . . . . no
O103 C101 C102 C103 160.4(6) . . . . no
C106 C101 C102 O104 -86.8(7) . . . . no
C106 C101 C102 C103 37.9(8) . . . . no
O103 C101 C106 C105 -168.7(6) . . . . no
O103 C101 C106 C107 120.7(7) . . . . no
C102 C101 C106 C105 -48.2(8) . . . . no
C102 C101 C106 C107 -118.8(7) . . . . no
O104 C102 C103 O105 16.5(8) . . . . no
O104 C102 C103 C104 137.3(6) . . . . no
C101 C102 C103 O105 -106.2(6) . . . . no
C101 C102 C103 C104 14.6(8) . . . . no
O105 C103 C104 C105 66.0(7) . . . . no
O105 C103 C104 C114 -56.2(8) . . . . no
C102 C103 C104 C105 -57.5(7) . . . . no
C102 C103 C104 C114 -179.6(6) . . . . no
C103 C104 C105 C106 49.0(7) . . . . no
C103 C104 C105 C107 121.0(7) . . . . no
C114 C104 C105 C106 170.8(6) . . . . no
C114 C104 C105 C107 -117.2(7) . . . . no
C104 C105 C106 C101 2.7(8) . . . . no
C104 C105 C106 C107 113.4(6) . . . . no
C107 C105 C106 C101 -110.7(6) . . . . no
C104 C105 C107 C106 -105.9(8) . . . . no
C104 C105 C107 C108 2.1(10) . . . . no
C104 C105 C107 C109 151.5(6) . . . . no
C106 C105 C107 C108 108.0(6) . . . . no
C106 C105 C107 C109 -102.6(6) . . . . no
C101 C106 C107 C105 105.4(7) . . . . no
C101 C106 C107 C108 -1.7(9) . . . . no
C101 C106 C107 C109 -148.4(6) . . . . no
C105 C106 C107 C108 -107.1(7) . . . . no
C105 C106 C107 C109 106.3(6) . . . . no
C105 C107 C109 O101 25.3(9) . . . . no
C105 C107 C109 O102 -155.6(6) . . . . no
C106 C107 C109 O101 -37.5(9) . . . . no
C106 C107 C109 O102 141.6(6) . . . . no
C108 C107 C109 O101 175.2(6) . . . . no
C108 C107 C109 O102 -5.8(8) . . . . no
N102 C117 C118 N103 -60.5(8) . . . . no
